data_1557437
loop_
_publ_author_name
'Dang, Li-Long'
'Gao, Xiang'
'Lin, Yue-Jian'
'Jin, Guo-Xin'

_publ_section_title
;
 s-Block metal ions induce structural transformations between figure-eight
 and double trefoil knots
;
_journal_issue 5
_journal_name_full 'Chemical Science'
_journal_page_first 1226
_journal_page_last 1232
_journal_paper_doi 10.1039/C9SC05796J
_journal_volume 11
_journal_year 2020
_chemical_formula_sum 'C172 H168 Ca F21 N24 O30 Rh6 S7'
_chemical_formula_weight 4332.25
_space_group_crystal_system hexagonal
_space_group_IT_number 173
_space_group_name_Hall 'P 6c'
_space_group_name_H-M_alt 'P 63'
_atom_sites_solution_hydrogens geom
_audit_creation_method SHELXL-2016/6
_audit_update_record
;
2019-11-08 deposited with the CCDC.	2020-01-07 downloaded from the CCDC.
;
_cell_angle_alpha 90.00(3)
_cell_angle_beta 90.00(3)
_cell_angle_gamma 120.00(3)
_cell_formula_units_Z 2
_cell_length_a 23.302(5)
_cell_length_b 23.302(5)
_cell_length_c 21.347(4)
_cell_measurement_temperature 173(2)
_cell_volume 10038(5)
_computing_structure_refinement 'SHELXL-2016/6 (Sheldrick, 2016)'
_computing_structure_solution 'SHELXT 2014/5 (Sheldrick, 2014)'
_diffrn_ambient_temperature 173(2)
_diffrn_measured_fraction_theta_full 1.000
_diffrn_measured_fraction_theta_max 0.999
_diffrn_radiation_type GaK\a
_diffrn_radiation_wavelength 1.34138
_diffrn_reflns_av_R_equivalents 0.0525
_diffrn_reflns_av_unetI/netI 0.0300
_diffrn_reflns_Laue_measured_fraction_full 1.000
_diffrn_reflns_Laue_measured_fraction_max 0.999
_diffrn_reflns_limit_h_max 29
_diffrn_reflns_limit_h_min -18
_diffrn_reflns_limit_k_max 28
_diffrn_reflns_limit_k_min -28
_diffrn_reflns_limit_l_max 26
_diffrn_reflns_limit_l_min -26
_diffrn_reflns_number 96191
_diffrn_reflns_point_group_measured_fraction_full 1.000
_diffrn_reflns_point_group_measured_fraction_max 0.999
_diffrn_reflns_theta_full 53.594
_diffrn_reflns_theta_max 56.992
_diffrn_reflns_theta_min 3.300
_exptl_absorpt_coefficient_mu 3.684
_exptl_crystal_density_diffrn 1.433
_exptl_crystal_F_000 4398
_exptl_crystal_size_max 0.200
_exptl_crystal_size_mid 0.140
_exptl_crystal_size_min 0.100
_refine_diff_density_max 0.758
_refine_diff_density_min -0.637
_refine_diff_density_rms 0.135
_refine_ls_abs_structure_details
;
 Refined as an inversion twin.
;
_refine_ls_abs_structure_Flack 0.273(15)
_refine_ls_extinction_coef 0.00051(8)
_refine_ls_extinction_expression Fc^*^=kFc[1+0.001xFc^2^\l^3^/sin(2\q)]^-1/4^
_refine_ls_extinction_method 'SHELXL-2016/6 (Sheldrick 2016)'
_refine_ls_goodness_of_fit_ref 1.068
_refine_ls_hydrogen_treatment constr
_refine_ls_matrix_type full
_refine_ls_number_parameters 761
_refine_ls_number_reflns 13702
_refine_ls_number_restraints 98
_refine_ls_restrained_S_all 1.078
_refine_ls_R_factor_all 0.0576
_refine_ls_R_factor_gt 0.0545
_refine_ls_shift/su_max 0.012
_refine_ls_shift/su_mean 0.000
_refine_ls_structure_factor_coef Fsqd
_refine_ls_weighting_details 'w=1/[\s^2^(Fo^2^)+(0.1130P)^2^+8.6199P] where P=(Fo^2^+2Fc^2^)/3'
_refine_ls_weighting_scheme calc
_refine_ls_wR_factor_gt 0.1565
_refine_ls_wR_factor_ref 0.1621
_reflns_Friedel_coverage 0.946
_reflns_Friedel_fraction_full 1.000
_reflns_Friedel_fraction_max 0.999
_reflns_number_gt 13072
_reflns_number_total 13702
_reflns_threshold_expression 'I > 2\s(I)'
_cod_data_source_file c9sc05796j2.cif
_cod_data_source_block 2
_cod_depositor_comments 'Adding full bibliography for 1557437--1557441.cif.'
_cod_original_cell_volume 10039(5)
_cod_database_code 1557437
_shelx_shelxl_version_number 2016/6
_shelx_space_group_comment
;
The symmetry employed for this shelxl refinement is uniquely defined
by the following loop, which should always be used as a source of
symmetry information in preference to the above space-group names.
They are only intended as comments.
;
_shelx_estimated_absorpt_t_min 0.526
_shelx_estimated_absorpt_t_max 0.710

loop_
_space_group_symop_operation_xyz
'x, y, z'
'-y, x-y, z'
'-x+y, -x, z'
'-x, -y, z+1/2'
'y, -x+y, z+1/2'
'x-y, x, z+1/2'

loop_
_atom_site_label
_atom_site_type_symbol
_atom_site_fract_x
_atom_site_fract_y
_atom_site_fract_z
_atom_site_U_iso_or_equiv
_atom_site_adp_type
_atom_site_occupancy
_atom_site_site_symmetry_order
_atom_site_calc_flag
_atom_site_refinement_flags_posn
_atom_site_refinement_flags_adp
_atom_site_refinement_flags_occupancy
_atom_site_disorder_assembly
_atom_site_disorder_group
Rh1 Rh 0.64341(2) 1.05603(2) 0.45181(3) 0.04473(17) Uani 1 1 d . . . . .
Rh2 Rh 0.74120(3) 0.94261(3) 0.62120(3) 0.04718(18) Uani 1 1 d . . . . .
Ca1 Ca 0.333333 0.666667 0.30768(16) 0.0506(6) Uani 1 3 d S T P . .
S1 S 0.3051(3) 0.5240(3) 0.2059(3) 0.1133(14) Uani 1 1 d . U . . .
S2 S 0.333333 0.666667 0.7467(2) 0.0572(8) Uani 1 3 d S T P . .
N1 N 0.6869(3) 0.9923(3) 0.4521(4) 0.0450(13) Uani 1 1 d . . . . .
N2 N 0.6342(3) 1.0288(3) 0.5501(3) 0.0420(13) Uani 1 1 d . . . . .
N3 N 0.6760(3) 0.9854(3) 0.6200(3) 0.0402(11) Uani 1 1 d . . . . .
N4 N 0.7289(4) 0.9489(4) 0.5209(4) 0.0492(15) Uani 1 1 d . . . . .
N5 N 0.5488(3) 0.9732(3) 0.4319(3) 0.0420(14) Uani 1 1 d . . . . .
N6 N 0.1878(3) 0.3428(3) 0.6206(4) 0.0501(14) Uani 1 1 d . . . . .
N7 N 0.3060(3) 0.8099(3) 0.4140(4) 0.0461(14) Uani 1 1 d . . . . .
H7 H 0.312570 0.847847 0.429166 0.055 Uiso 1 1 calc R U . . .
O1 O 0.3549(3) 0.7577(3) 0.3668(3) 0.0550(14) Uani 1 1 d . . . . .
N8 N 0.1763(4) 0.5539(4) 0.6538(4) 0.0545(17) Uani 1 1 d . . . . .
H8 H 0.210221 0.558876 0.676091 0.065 Uiso 1 1 calc R U . . .
O2 O 0.0896(3) 0.4862(3) 0.5915(4) 0.0642(17) Uani 1 1 d . . . . .
O3 O 0.3140(5) 0.5774(5) 0.2454(5) 0.087(3) Uani 1 1 d . . . . .
O4 O 0.3401(11) 0.4926(13) 0.2215(12) 0.200(9) Uani 1 1 d . U . . .
O5 O 0.3183(11) 0.5396(12) 0.1413(8) 0.187(8) Uani 1 1 d . U . . .
O6 O 0.2955(4) 0.5978(4) 0.7301(4) 0.076(2) Uani 1 1 d . . . . .
C1 C 0.6994(3) 0.9843(4) 0.5109(3) 0.0389(14) Uani 1 1 d . . . . .
C2 C 0.6712(4) 1.0023(4) 0.5614(4) 0.0405(14) Uani 1 1 d . . . . .
C3 C 0.6092(4) 1.0306(4) 0.6095(4) 0.0441(16) Uani 1 1 d . . . . .
C4 C 0.5643(4) 1.0494(4) 0.6289(5) 0.055(2) Uani 1 1 d . . . . .
H4 H 0.544741 1.065900 0.600327 0.066 Uiso 1 1 calc R U . . .
C5 C 0.5491(5) 1.0428(6) 0.6929(6) 0.065(3) Uani 1 1 d . . . . .
H5 H 0.521367 1.058719 0.708176 0.078 Uiso 1 1 calc R U . . .
C6 C 0.5719(6) 1.0149(6) 0.7341(5) 0.066(2) Uani 1 1 d . . . . .
H6 H 0.557446 1.009073 0.776437 0.079 Uiso 1 1 calc R U . . .
C7 C 0.6164(4) 0.9944(5) 0.7155(4) 0.0536(19) Uani 1 1 d . . . . .
H7A H 0.633016 0.975273 0.744341 0.064 Uiso 1 1 calc R U . . .
C8 C 0.6351(4) 1.0034(4) 0.6531(4) 0.0447(16) Uani 1 1 d . . . . .
C9 C 0.7419(6) 0.9347(6) 0.4624(6) 0.074(3) Uani 1 1 d D . . . .
C10 C 0.7838(10) 0.9123(10) 0.4392(11) 0.058(5) Uani 0.519(19) 1 d . U P A 1
H10 H 0.806542 0.898757 0.467061 0.070 Uiso 0.519(19) 1 calc R U P A 1
C11 C 0.7912(14) 0.9104(14) 0.3757(10) 0.076(7) Uani 0.519(19) 1 d . U P A 1
H11 H 0.818130 0.893401 0.360743 0.091 Uiso 0.519(19) 1 calc R U P A 1
C12 C 0.7617(13) 0.9320(12) 0.3313(10) 0.074(6) Uani 0.519(19) 1 d . U P A 1
H12 H 0.763091 0.923123 0.288076 0.088 Uiso 0.519(19) 1 calc R U P A 1
C13 C 0.7314(11) 0.9654(10) 0.3505(10) 0.058(5) Uani 0.519(19) 1 d . U P A 1
H13 H 0.720525 0.989368 0.321540 0.069 Uiso 0.519(19) 1 calc R U P A 1
C10' C 0.7455(8) 0.8768(9) 0.4437(8) 0.068(6) Uani 0.481(19) 1 d D U P A 2
H10' H 0.761759 0.857799 0.473211 0.082 Uiso 0.481(19) 1 calc R U P A 2
C11' C 0.7258(9) 0.8462(10) 0.3824(8) 0.060(5) Uani 0.481(19) 1 d D U P A 2
H11' H 0.728485 0.807824 0.372539 0.072 Uiso 0.481(19) 1 calc R U P A 2
C12' C 0.7024(9) 0.8745(9) 0.3374(8) 0.052(5) Uani 0.481(19) 1 d D U P A 2
H12' H 0.690351 0.856855 0.296332 0.062 Uiso 0.481(19) 1 calc R U P A 2
C13' C 0.6974(10) 0.9336(10) 0.3576(7) 0.055(5) Uani 0.481(19) 1 d D U P A 2
H13' H 0.680769 0.952105 0.328031 0.066 Uiso 0.481(19) 1 calc R U P A 2
C14 C 0.7157(5) 0.9637(5) 0.4175(4) 0.063(2) Uani 1 1 d D . . . .
C15 C 0.5378(4) 0.9375(4) 0.3793(4) 0.0442(16) Uani 1 1 d . . . . .
H15 H 0.573739 0.949508 0.351278 0.053 Uiso 1 1 calc R U . . .
C16 C 0.4766(4) 0.8842(4) 0.3639(4) 0.0467(17) Uani 1 1 d . . . . .
H16 H 0.470882 0.859857 0.326476 0.056 Uiso 1 1 calc R U . . .
C17 C 0.4237(4) 0.8670(4) 0.4042(4) 0.0462(17) Uani 1 1 d . . . . .
C18 C 0.4350(4) 0.9035(4) 0.4595(4) 0.0470(16) Uani 1 1 d . . . . .
H18 H 0.400334 0.892480 0.488801 0.056 Uiso 1 1 calc R U . . .
C19 C 0.4980(4) 0.9561(4) 0.4704(4) 0.0451(17) Uani 1 1 d . . . . .
H19 H 0.505410 0.981412 0.507459 0.054 Uiso 1 1 calc R U . . .
C20 C 0.3572(4) 0.8061(4) 0.3930(4) 0.0448(16) Uani 1 1 d . . . . .
C21 C 0.2384(4) 0.7530(4) 0.4131(5) 0.0508(18) Uani 1 1 d . . . . .
H21A H 0.235056 0.722184 0.379500 0.061 Uiso 1 1 calc R U . . .
H21B H 0.207119 0.768771 0.402849 0.061 Uiso 1 1 calc R U . . .
C22 C 0.2177(4) 0.7156(4) 0.4749(4) 0.0445(16) Uani 1 1 d . . . . .
C23 C 0.1624(4) 0.7045(4) 0.5057(4) 0.0440(16) Uani 1 1 d . . . . .
H23 H 0.136152 0.721629 0.489198 0.053 Uiso 1 1 calc R U . . .
C24 C 0.1434(4) 0.6682(4) 0.5615(4) 0.0484(17) Uani 1 1 d . . . . .
H24 H 0.103684 0.660304 0.581515 0.058 Uiso 1 1 calc R U . . .
C25 C 0.1801(4) 0.6436(4) 0.5883(4) 0.0460(17) Uani 1 1 d . . . . .
C26 C 0.2354(4) 0.6542(5) 0.5571(5) 0.057(2) Uani 1 1 d . . . . .
H26 H 0.261678 0.637216 0.573795 0.068 Uiso 1 1 calc R U . . .
C27 C 0.2545(4) 0.6898(5) 0.5005(5) 0.058(2) Uani 1 1 d . . . . .
H27 H 0.293325 0.696284 0.479643 0.070 Uiso 1 1 calc R U . . .
C28 C 0.1596(5) 0.6062(5) 0.6498(5) 0.0537(19) Uani 1 1 d . . . . .
H28A H 0.181629 0.637862 0.684626 0.064 Uiso 1 1 calc R U . . .
H28B H 0.111158 0.586515 0.655190 0.064 Uiso 1 1 calc R U . . .
C29 C 0.1372(4) 0.4968(4) 0.6216(5) 0.0544(18) Uani 1 1 d . . . . .
C30 C 0.2151(4) 0.3911(4) 0.6649(4) 0.0496(18) Uani 1 1 d . . . . .
H30 H 0.243871 0.389368 0.695341 0.059 Uiso 1 1 calc R U . . .
C31 C 0.2022(4) 0.4416(4) 0.6665(4) 0.0513(18) Uani 1 1 d . . . . .
H31 H 0.223482 0.475646 0.696878 0.062 Uiso 1 1 calc R U . . .
C32 C 0.1581(4) 0.4440(4) 0.6243(5) 0.0503(17) Uani 1 1 d . . . . .
C33 C 0.1307(5) 0.3954(5) 0.5799(5) 0.060(2) Uani 1 1 d . . . . .
H33 H 0.101155 0.396108 0.549740 0.072 Uiso 1 1 calc R U . . .
C34 C 0.1459(4) 0.3454(5) 0.5788(5) 0.0550(19) Uani 1 1 d . . . . .
H34 H 0.126218 0.311818 0.547787 0.066 Uiso 1 1 calc R U . . .
C35 C 0.6331(5) 1.1423(4) 0.4420(5) 0.055(2) Uani 1 1 d . . . . .
C36 C 0.6968(7) 1.1611(5) 0.4732(6) 0.079(3) Uani 1 1 d . . . . .
C37 C 0.7348(5) 1.1470(5) 0.4337(6) 0.073(3) Uani 1 1 d . . . . .
C38 C 0.6970(5) 1.1191(6) 0.3739(5) 0.068(3) Uani 1 1 d . . . . .
C39 C 0.6372(5) 1.1202(5) 0.3812(5) 0.058(2) Uani 1 1 d . . . . .
C40 C 0.5775(7) 1.1501(6) 0.4671(6) 0.077(3) Uani 1 1 d . . . . .
H40A H 0.576554 1.186707 0.445429 0.116 Uiso 1 1 calc R U . . .
H40B H 0.584006 1.159685 0.512091 0.116 Uiso 1 1 calc R U . . .
H40C H 0.535387 1.109033 0.460315 0.116 Uiso 1 1 calc R U . . .
C41 C 0.7122(10) 1.1893(7) 0.5388(8) 0.111(6) Uani 1 1 d . . . . .
H41A H 0.742936 1.177793 0.558814 0.166 Uiso 1 1 calc R U . . .
H41B H 0.671108 1.170709 0.563144 0.166 Uiso 1 1 calc R U . . .
H41C H 0.732478 1.237591 0.536821 0.166 Uiso 1 1 calc R U . . .
C42 C 0.8027(6) 1.1536(7) 0.4429(10) 0.109(6) Uani 1 1 d . . . . .
H42A H 0.836844 1.200562 0.442297 0.164 Uiso 1 1 calc R U . . .
H42B H 0.811061 1.130316 0.409037 0.164 Uiso 1 1 calc R U . . .
H42C H 0.803797 1.134136 0.483244 0.164 Uiso 1 1 calc R U . . .
C43 C 0.7244(9) 1.1034(9) 0.3194(8) 0.108(5) Uani 1 1 d . . . . .
H43A H 0.688444 1.075616 0.290411 0.163 Uiso 1 1 calc R U . . .
H43B H 0.746982 1.079609 0.332795 0.163 Uiso 1 1 calc R U . . .
H43C H 0.756076 1.144574 0.298204 0.163 Uiso 1 1 calc R U . . .
C44 C 0.5849(6) 1.0983(6) 0.3308(6) 0.074(3) Uani 1 1 d . . . . .
H44A H 0.602671 1.128422 0.294912 0.111 Uiso 1 1 calc R U . . .
H44B H 0.546063 1.099126 0.347400 0.111 Uiso 1 1 calc R U . . .
H44C H 0.571899 1.053201 0.317441 0.111 Uiso 1 1 calc R U . . .
C45 C 0.8340(4) 1.0278(5) 0.6486(5) 0.060(2) Uani 1 1 d . . . . .
C46 C 0.7959(5) 0.9908(7) 0.7044(5) 0.073(3) Uani 1 1 d . . . . .
C47 C 0.7871(5) 0.9250(7) 0.7015(5) 0.074(3) Uani 1 1 d . . . . .
C48 C 0.8169(5) 0.9196(7) 0.6470(6) 0.072(3) Uani 1 1 d . . . . .
C49 C 0.8483(4) 0.9852(5) 0.6161(5) 0.060(2) Uani 1 1 d . . . . .
C50 C 0.8555(6) 1.0988(7) 0.6323(9) 0.093(4) Uani 1 1 d . . . . .
H50A H 0.824582 1.110954 0.650987 0.139 Uiso 1 1 calc R U . . .
H50B H 0.855596 1.103550 0.586683 0.139 Uiso 1 1 calc R U . . .
H50C H 0.900141 1.127995 0.648660 0.139 Uiso 1 1 calc R U . . .
C51 C 0.7771(8) 1.0251(11) 0.7522(8) 0.119(7) Uani 1 1 d . . . . .
H51A H 0.736962 0.992431 0.774129 0.178 Uiso 1 1 calc R U . . .
H51B H 0.768662 1.057675 0.731529 0.178 Uiso 1 1 calc R U . . .
H51C H 0.813282 1.047616 0.782443 0.178 Uiso 1 1 calc R U . . .
C52 C 0.7517(7) 0.8725(10) 0.7489(7) 0.107(6) Uani 1 1 d . . . . .
H52A H 0.717536 0.832280 0.728289 0.161 Uiso 1 1 calc R U . . .
H52B H 0.730948 0.887542 0.779767 0.161 Uiso 1 1 calc R U . . .
H52C H 0.783277 0.862864 0.770140 0.161 Uiso 1 1 calc R U . . .
C53 C 0.8236(7) 0.8612(8) 0.6287(9) 0.096(4) Uani 1 1 d . . . . .
H53A H 0.852915 0.856325 0.658439 0.144 Uiso 1 1 calc R U . . .
H53B H 0.842372 0.868093 0.586503 0.144 Uiso 1 1 calc R U . . .
H53C H 0.779862 0.821077 0.629305 0.144 Uiso 1 1 calc R U . . .
C54 C 0.8871(7) 0.9978(8) 0.5565(7) 0.085(4) Uani 1 1 d . . . . .
H54A H 0.921634 1.044579 0.554493 0.127 Uiso 1 1 calc R U . . .
H54B H 0.857309 0.987051 0.520498 0.127 Uiso 1 1 calc R U . . .
H54C H 0.907683 0.970005 0.555527 0.127 Uiso 1 1 calc R U . . .
C55 C 0.2187(18) 0.4603(16) 0.2121(14) 0.189(12) Uani 1 1 d D U . . .
C56 C 0.333333 0.666667 0.8300(10) 0.071(5) Uani 1 3 d S T P . .
F1 F 0.2043(12) 0.4522(10) 0.2709(8) 0.211(8) Uani 1 1 d D U . . .
F2 F 0.1796(11) 0.4801(17) 0.1942(15) 0.272(13) Uani 1 1 d D U . . .
F3 F 0.2081(16) 0.4037(15) 0.1778(16) 0.319(15) Uani 1 1 d D U . . .
F4 F 0.2721(5) 0.6333(5) 0.8524(4) 0.107(3) Uani 1 1 d . . . . .
C57 C 0.2951(10) 0.4667(13) 0.8248(9) 0.125(7) Uani 1 1 d . . . . .
O9 O 0.2574(5) 0.3979(7) 0.8134(5) 0.103(3) Uani 1 1 d . . . . .

loop_
_atom_site_aniso_label
_atom_site_aniso_U_11
_atom_site_aniso_U_22
_atom_site_aniso_U_33
_atom_site_aniso_U_23
_atom_site_aniso_U_13
_atom_site_aniso_U_12
Rh1 0.0306(2) 0.0351(3) 0.0603(3) 0.0105(3) 0.0000(2) 0.01029(19)
Rh2 0.0345(3) 0.0618(4) 0.0453(3) 0.0003(3) -0.0063(2) 0.0241(2)
Ca1 0.0369(8) 0.0369(8) 0.0782(19) 0.000 0.000 0.0184(4)
S1 0.110(3) 0.112(3) 0.129(4) -0.031(3) -0.041(3) 0.064(3)
S2 0.0516(12) 0.0516(12) 0.068(2) 0.000 0.000 0.0258(6)
N1 0.037(3) 0.059(4) 0.046(3) 0.004(3) 0.001(3) 0.029(3)
N2 0.039(3) 0.038(3) 0.048(3) 0.005(3) 0.002(2) 0.018(3)
N3 0.033(3) 0.038(3) 0.045(3) -0.004(3) -0.005(3) 0.015(2)
N4 0.051(4) 0.062(4) 0.046(4) 0.003(3) -0.003(3) 0.037(3)
N5 0.030(3) 0.036(3) 0.056(4) 0.004(2) -0.001(2) 0.014(2)
N6 0.043(3) 0.047(3) 0.054(3) 0.009(3) 0.008(3) 0.017(3)
N7 0.031(3) 0.030(3) 0.072(4) -0.001(3) -0.002(3) 0.011(2)
O1 0.045(3) 0.040(3) 0.076(4) -0.004(3) -0.007(3) 0.018(2)
N8 0.041(3) 0.056(4) 0.067(4) 0.007(3) -0.001(3) 0.025(3)
O2 0.045(3) 0.057(4) 0.088(5) 0.015(3) -0.002(3) 0.024(3)
O3 0.078(5) 0.076(5) 0.102(6) -0.026(5) -0.005(5) 0.033(4)
O4 0.178(15) 0.26(2) 0.221(18) -0.037(15) -0.059(13) 0.154(15)
O5 0.168(15) 0.239(19) 0.108(10) -0.011(11) 0.010(9) 0.066(13)
O6 0.072(5) 0.061(4) 0.089(6) -0.013(4) -0.016(4) 0.028(4)
C1 0.030(3) 0.040(3) 0.042(4) 0.000(3) 0.002(3) 0.014(3)
C2 0.035(3) 0.037(3) 0.048(4) 0.002(3) 0.004(3) 0.016(3)
C3 0.040(4) 0.036(3) 0.050(4) -0.001(3) -0.003(3) 0.015(3)
C4 0.049(4) 0.048(4) 0.069(6) -0.002(4) 0.004(4) 0.024(4)
C5 0.054(5) 0.065(6) 0.079(7) -0.014(5) 0.008(5) 0.032(5)
C6 0.066(6) 0.067(6) 0.059(5) -0.004(4) 0.013(4) 0.028(5)
C7 0.045(4) 0.059(5) 0.051(4) -0.005(4) 0.004(3) 0.023(4)
C8 0.040(4) 0.042(4) 0.047(4) 0.000(3) 0.001(3) 0.017(3)
C9 0.090(8) 0.106(9) 0.060(6) -0.022(6) -0.020(5) 0.075(7)
C10 0.049(9) 0.054(9) 0.071(11) -0.010(8) -0.003(8) 0.026(8)
C11 0.110(16) 0.104(15) 0.060(10) -0.014(10) -0.007(10) 0.088(14)
C12 0.100(15) 0.088(13) 0.045(9) -0.010(8) -0.014(9) 0.056(12)
C13 0.057(10) 0.047(10) 0.049(9) -0.006(8) -0.003(8) 0.011(8)
C10' 0.092(15) 0.112(17) 0.042(9) -0.005(10) 0.004(10) 0.082(14)
C11' 0.064(11) 0.072(12) 0.057(10) 0.004(8) 0.009(8) 0.044(10)
C12' 0.063(10) 0.059(10) 0.048(9) 0.001(7) 0.004(7) 0.041(9)
C13' 0.093(15) 0.067(13) 0.032(8) -0.009(8) -0.009(9) 0.060(12)
C14 0.082(7) 0.077(6) 0.050(5) -0.007(4) -0.008(4) 0.055(6)
C15 0.039(4) 0.039(4) 0.055(4) 0.010(3) 0.003(3) 0.020(3)
C16 0.044(4) 0.045(4) 0.057(4) 0.006(3) 0.000(3) 0.026(3)
C17 0.035(4) 0.038(4) 0.063(5) 0.006(3) -0.003(3) 0.017(3)
C18 0.036(3) 0.042(4) 0.062(5) 0.003(3) 0.005(3) 0.019(3)
C19 0.034(3) 0.038(3) 0.059(5) -0.001(3) -0.002(3) 0.015(3)
C20 0.043(4) 0.037(4) 0.056(4) 0.006(3) 0.002(3) 0.022(3)
C21 0.033(4) 0.040(4) 0.071(5) 0.003(4) -0.002(3) 0.012(3)
C22 0.038(3) 0.033(3) 0.064(5) 0.003(3) 0.001(3) 0.019(3)
C23 0.035(3) 0.041(4) 0.057(4) -0.008(3) -0.008(3) 0.020(3)
C24 0.038(4) 0.051(4) 0.061(5) -0.003(4) 0.002(3) 0.026(3)
C25 0.041(4) 0.040(4) 0.059(5) -0.005(3) 0.000(3) 0.022(3)
C26 0.037(4) 0.059(5) 0.082(6) 0.011(4) 0.006(4) 0.030(4)
C27 0.042(4) 0.059(5) 0.082(6) 0.021(5) 0.016(4) 0.031(4)
C28 0.048(4) 0.056(5) 0.062(5) 0.010(4) 0.007(4) 0.029(4)
C29 0.045(4) 0.050(4) 0.067(5) 0.010(4) 0.009(4) 0.022(3)
C30 0.049(4) 0.046(4) 0.052(4) 0.008(3) 0.002(3) 0.023(3)
C31 0.047(4) 0.048(4) 0.055(4) 0.009(3) 0.002(3) 0.021(4)
C32 0.032(3) 0.048(4) 0.065(5) 0.018(4) 0.004(4) 0.016(3)
C33 0.055(5) 0.055(5) 0.061(5) 0.009(4) -0.001(4) 0.022(4)
C34 0.044(4) 0.053(5) 0.062(5) 0.008(4) 0.002(4) 0.020(4)
C35 0.056(5) 0.036(4) 0.066(5) 0.003(4) -0.007(4) 0.019(3)
C36 0.084(8) 0.046(5) 0.081(7) 0.003(5) -0.019(6) 0.013(5)
C37 0.047(5) 0.053(5) 0.090(8) 0.018(5) -0.006(5) 0.004(4)
C38 0.050(5) 0.065(6) 0.070(6) 0.020(5) 0.010(4) 0.016(4)
C39 0.051(5) 0.043(4) 0.068(5) 0.013(4) -0.004(4) 0.015(4)
C40 0.100(8) 0.067(6) 0.081(8) 0.006(5) -0.005(6) 0.054(6)
C41 0.126(13) 0.054(6) 0.108(11) -0.007(7) -0.048(10) 0.011(7)
C42 0.055(6) 0.079(8) 0.153(15) 0.027(10) -0.005(8) 0.002(6)
C43 0.108(12) 0.106(11) 0.098(10) 0.034(9) 0.044(9) 0.043(10)
C44 0.063(6) 0.067(6) 0.090(8) 0.006(6) -0.014(5) 0.031(5)
C45 0.036(4) 0.063(5) 0.071(6) -0.002(4) -0.012(4) 0.016(4)
C46 0.037(4) 0.105(9) 0.057(5) -0.008(5) -0.012(4) 0.021(5)
C47 0.048(5) 0.099(9) 0.062(6) 0.019(6) -0.013(4) 0.026(5)
C48 0.049(5) 0.100(8) 0.071(6) 0.017(6) 0.001(4) 0.041(5)
C49 0.042(4) 0.075(6) 0.067(5) 0.008(5) 0.002(4) 0.032(4)
C50 0.055(6) 0.075(7) 0.123(12) -0.007(8) -0.003(7) 0.014(5)
C51 0.080(9) 0.161(17) 0.095(10) -0.061(11) -0.041(8) 0.045(10)
C52 0.070(8) 0.145(14) 0.075(8) 0.039(9) -0.008(6) 0.030(8)
C53 0.067(7) 0.103(9) 0.129(12) 0.015(9) -0.020(8) 0.051(7)
C54 0.071(7) 0.107(10) 0.087(8) 0.021(7) 0.010(6) 0.053(7)
C55 0.18(2) 0.17(2) 0.19(2) -0.010(18) 0.02(2) 0.062(16)
C56 0.076(7) 0.076(7) 0.062(10) 0.000 0.000 0.038(4)
F1 0.244(18) 0.192(15) 0.133(11) -0.010(10) -0.019(11) 0.060(13)
F2 0.170(16) 0.37(3) 0.30(2) -0.038(19) 0.001(15) 0.156(18)
F3 0.31(2) 0.243(19) 0.28(2) -0.111(18) -0.038(18) 0.038(16)
F4 0.103(6) 0.125(7) 0.091(5) 0.011(5) 0.020(5) 0.055(6)
C57 0.091(11) 0.16(2) 0.104(12) 0.026(12) -0.003(9) 0.051(12)
O9 0.071(5) 0.133(9) 0.097(7) -0.018(6) -0.007(5) 0.046(6)

loop_
_atom_type_symbol
_atom_type_description
_atom_type_scat_dispersion_real
_atom_type_scat_dispersion_imag
_atom_type_scat_source
C C 0.0148 0.0070 'International Tables Vol C Tables 4.2.6.8 and 6.1.1.4'
H H 0.0000 0.0000 'International Tables Vol C Tables 4.2.6.8 and 6.1.1.4'
Ca Ca 0.3953 1.0257 'International Tables Vol C Tables 4.2.6.8 and 6.1.1.4'
F F 0.0599 0.0411 'International Tables Vol C Tables 4.2.6.8 and 6.1.1.4'
N N 0.0253 0.0136 'International Tables Vol C Tables 4.2.6.8 and 6.1.1.4'
O O 0.0412 0.0250 'International Tables Vol C Tables 4.2.6.8 and 6.1.1.4'
Rh Rh -0.0162 2.8654 'International Tables Vol C Tables 4.2.6.8 and 6.1.1.4'
S S 0.2924 0.4247 'International Tables Vol C Tables 4.2.6.8 and 6.1.1.4'

loop_
_geom_angle_atom_site_label_1
_geom_angle_atom_site_label_2
_geom_angle_atom_site_label_3
_geom_angle
_geom_angle_site_symmetry_1
_geom_angle_site_symmetry_3
_geom_angle_publ_flag
N5 Rh1 C35 106.3(3) . . ?
N5 Rh1 C38 116.7(4) . . ?
C35 Rh1 C38 65.5(4) . . ?
N5 Rh1 C37 157.3(4) . . ?
C35 Rh1 C37 65.2(4) . . ?
C38 Rh1 C37 40.7(5) . . ?
N5 Rh1 C36 144.8(4) . . ?
C35 Rh1 C36 40.0(4) . . ?
C38 Rh1 C36 65.4(5) . . ?
C37 Rh1 C36 37.1(5) . . ?
N5 Rh1 N2 91.2(2) . . ?
C35 Rh1 N2 109.0(3) . . ?
C38 Rh1 N2 152.0(4) . . ?
C37 Rh1 N2 111.4(4) . . ?
C36 Rh1 N2 92.5(4) . . ?
N5 Rh1 N1 90.3(2) . . ?
C35 Rh1 N1 161.1(3) . . ?
C38 Rh1 N1 99.1(4) . . ?
C37 Rh1 N1 96.0(4) . . ?
C36 Rh1 N1 124.7(4) . . ?
N2 Rh1 N1 79.0(3) . . ?
N5 Rh1 C39 95.2(3) . . ?
C35 Rh1 C39 38.2(4) . . ?
C38 Rh1 C39 38.1(4) . . ?
C37 Rh1 C39 64.7(4) . . ?
C36 Rh1 C39 64.4(4) . . ?
N2 Rh1 C39 147.0(4) . . ?
N1 Rh1 C39 133.1(4) . . ?
N6 Rh2 C46 123.4(4) 2_665 . ?
N6 Rh2 C48 99.5(4) 2_665 . ?
C46 Rh2 C48 64.7(5) . . ?
N6 Rh2 C45 160.8(3) 2_665 . ?
C46 Rh2 C45 40.1(4) . . ?
C48 Rh2 C45 65.9(5) . . ?
N6 Rh2 C47 94.6(4) 2_665 . ?
C46 Rh2 C47 39.1(5) . . ?
C48 Rh2 C47 37.6(5) . . ?
C45 Rh2 C47 66.3(4) . . ?
N6 Rh2 N4 89.1(3) 2_665 . ?
C46 Rh2 N4 147.4(4) . . ?
C48 Rh2 N4 114.9(4) . . ?
C45 Rh2 N4 108.0(4) . . ?
C47 Rh2 N4 152.4(4) . . ?
N6 Rh2 C49 135.8(3) 2_665 . ?
C46 Rh2 C49 63.8(4) . . ?
C48 Rh2 C49 39.9(4) . . ?
C45 Rh2 C49 37.2(4) . . ?
C47 Rh2 C49 64.2(4) . . ?
N4 Rh2 C49 94.5(4) . . ?
N6 Rh2 N3 90.5(2) 2_665 . ?
C46 Rh2 N3 97.9(4) . . ?
C48 Rh2 N3 162.6(4) . . ?
C45 Rh2 N3 100.8(3) . . ?
C47 Rh2 N3 127.9(4) . . ?
N4 Rh2 N3 79.2(3) . . ?
C49 Rh2 N3 133.5(3) . . ?
O1 Ca1 O1 92.7(3) 2_665 3_565 ?
O1 Ca1 O1 92.7(3) 2_665 . ?
O1 Ca1 O1 92.7(3) 3_565 . ?
O1 Ca1 O3 89.2(3) 2_665 . ?
O1 Ca1 O3 87.8(3) 3_565 . ?
O1 Ca1 O3 178.0(4) . . ?
O1 Ca1 O3 87.8(3) 2_665 3_565 ?
O1 Ca1 O3 178.0(3) 3_565 3_565 ?
O1 Ca1 O3 89.2(3) . 3_565 ?
O3 Ca1 O3 90.3(4) . 3_565 ?
O1 Ca1 O3 178.0(3) 2_665 2_665 ?
O1 Ca1 O3 89.2(3) 3_565 2_665 ?
O1 Ca1 O3 87.8(3) . 2_665 ?
O3 Ca1 O3 90.3(4) . 2_665 ?
O3 Ca1 O3 90.3(4) 3_565 2_665 ?
O4 S1 O5 105.1(16) . . ?
O4 S1 O3 116.9(11) . . ?
O5 S1 O3 115.6(12) . . ?
O4 S1 C55 104.9(17) . . ?
O5 S1 C55 106.9(13) . . ?
O3 S1 C55 106.7(11) . . ?
O6 S2 O6 114.1(3) 2_665 . ?
O6 S2 O6 114.1(3) 2_665 3_565 ?
O6 S2 O6 114.1(3) . 3_565 ?
O6 S2 C56 104.3(4) 2_665 . ?
O6 S2 C56 104.3(4) . . ?
O6 S2 C56 104.3(4) 3_565 . ?
C1 N1 C14 104.2(7) . . ?
C1 N1 Rh1 108.0(5) . . ?
C14 N1 Rh1 146.8(6) . . ?
C2 N2 C3 103.2(6) . . ?
C2 N2 Rh1 108.9(5) . . ?
C3 N2 Rh1 147.7(5) . . ?
C2 N3 C8 102.2(6) . . ?
C2 N3 Rh2 109.0(5) . . ?
C8 N3 Rh2 148.7(6) . . ?
C1 N4 C9 104.5(7) . . ?
C1 N4 Rh2 109.1(5) . . ?
C9 N4 Rh2 146.3(6) . . ?
C19 N5 C15 117.8(7) . . ?
C19 N5 Rh1 120.9(5) . . ?
C15 N5 Rh1 121.3(5) . . ?
C34 N6 C30 118.1(8) . . ?
C34 N6 Rh2 119.3(6) . 3_565 ?
C30 N6 Rh2 122.3(6) . 3_565 ?
C20 N7 C21 122.3(7) . . ?
C20 N7 H7 118.9 . . ?
C21 N7 H7 118.9 . . ?
C20 O1 Ca1 168.7(6) . . ?
C29 N8 C28 117.5(8) . . ?
C29 N8 H8 121.3 . . ?
C28 N8 H8 121.3 . . ?
S1 O3 Ca1 177.3(7) . . ?
N1 C1 N4 117.4(7) . . ?
N1 C1 C2 120.5(7) . . ?
N4 C1 C2 121.1(7) . . ?
N2 C2 N3 119.0(7) . . ?
N2 C2 C1 120.5(7) . . ?
N3 C2 C1 120.1(7) . . ?
C4 C3 N2 132.1(8) . . ?
C4 C3 C8 120.2(8) . . ?
N2 C3 C8 107.6(7) . . ?
C3 C4 C5 116.5(9) . . ?
C3 C4 H4 121.8 . . ?
C5 C4 H4 121.8 . . ?
C6 C5 C4 123.4(9) . . ?
C6 C5 H5 118.3 . . ?
C4 C5 H5 118.3 . . ?
C5 C6 C7 121.1(9) . . ?
C5 C6 H6 119.5 . . ?
C7 C6 H6 119.5 . . ?
C8 C7 C6 116.9(9) . . ?
C8 C7 H7A 121.5 . . ?
C6 C7 H7A 121.5 . . ?
C7 C8 N3 130.2(8) . . ?
C7 C8 C3 121.7(8) . . ?
N3 C8 C3 107.9(7) . . ?
N4 C9 C10 133.8(13) . . ?
N4 C9 C10' 127.0(11) . . ?
N4 C9 C14 107.0(8) . . ?
C10 C9 C14 117.7(13) . . ?
C10' C9 C14 118.6(12) . . ?
C11 C10 C9 118.9(18) . . ?
C11 C10 H10 120.6 . . ?
C9 C10 H10 120.6 . . ?
C10 C11 C12 124.4(19) . . ?
C10 C11 H11 117.8 . . ?
C12 C11 H11 117.8 . . ?
C13 C12 C11 119.5(19) . . ?
C13 C12 H12 120.3 . . ?
C11 C12 H12 120.3 . . ?
C12 C13 C14 118.4(19) . . ?
C12 C13 H13 120.8 . . ?
C14 C13 H13 120.8 . . ?
C11' C10' C9 123.7(16) . . ?
C11' C10' H10' 118.1 . . ?
C9 C10' H10' 118.1 . . ?
C12' C11' C10' 118.8(18) . . ?
C12' C11' H11' 120.6 . . ?
C10' C11' H11' 120.6 . . ?
C11' C12' C13' 117.2(16) . . ?
C11' C12' H12' 121.4 . . ?
C13' C12' H12' 121.4 . . ?
C14 C13' C12' 124.8(15) . . ?
C14 C13' H13' 117.6 . . ?
C12' C13' H13' 117.6 . . ?
N1 C14 C13' 128.8(10) . . ?
N1 C14 C13 133.3(12) . . ?
N1 C14 C9 106.7(8) . . ?
C13' C14 C9 116.8(11) . . ?
C13 C14 C9 119.4(12) . . ?
N5 C15 C16 123.1(8) . . ?
N5 C15 H15 118.5 . . ?
C16 C15 H15 118.5 . . ?
C15 C16 C17 118.7(8) . . ?
C15 C16 H16 120.7 . . ?
C17 C16 H16 120.7 . . ?
C16 C17 C18 118.4(7) . . ?
C16 C17 C20 121.3(8) . . ?
C18 C17 C20 120.0(7) . . ?
C19 C18 C17 118.3(8) . . ?
C19 C18 H18 120.9 . . ?
C17 C18 H18 120.9 . . ?
N5 C19 C18 123.7(8) . . ?
N5 C19 H19 118.2 . . ?
C18 C19 H19 118.2 . . ?
O1 C20 N7 126.0(8) . . ?
O1 C20 C17 119.1(7) . . ?
N7 C20 C17 114.9(7) . . ?
N7 C21 C22 113.3(7) . . ?
N7 C21 H21A 108.9 . . ?
C22 C21 H21A 108.9 . . ?
N7 C21 H21B 108.9 . . ?
C22 C21 H21B 108.9 . . ?
H21A C21 H21B 107.7 . . ?
C23 C22 C27 117.6(8) . . ?
C23 C22 C21 121.9(7) . . ?
C27 C22 C21 120.4(7) . . ?
C22 C23 C24 120.9(7) . . ?
C22 C23 H23 119.6 . . ?
C24 C23 H23 119.6 . . ?
C25 C24 C23 122.2(8) . . ?
C25 C24 H24 118.9 . . ?
C23 C24 H24 118.9 . . ?
C26 C25 C24 116.8(8) . . ?
C26 C25 C28 121.9(8) . . ?
C24 C25 C28 121.3(8) . . ?
C25 C26 C27 121.5(8) . . ?
C25 C26 H26 119.3 . . ?
C27 C26 H26 119.3 . . ?
C22 C27 C26 121.0(8) . . ?
C22 C27 H27 119.5 . . ?
C26 C27 H27 119.5 . . ?
N8 C28 C25 113.1(7) . . ?
N8 C28 H28A 109.0 . . ?
C25 C28 H28A 109.0 . . ?
N8 C28 H28B 109.0 . . ?
C25 C28 H28B 109.0 . . ?
H28A C28 H28B 107.8 . . ?
O2 C29 N8 124.7(8) . . ?
O2 C29 C32 119.3(9) . . ?
N8 C29 C32 116.0(8) . . ?
C31 C30 N6 121.6(8) . . ?
C31 C30 H30 119.2 . . ?
N6 C30 H30 119.2 . . ?
C30 C31 C32 120.6(9) . . ?
C30 C31 H31 119.7 . . ?
C32 C31 H31 119.7 . . ?
C33 C32 C31 117.6(9) . . ?
C33 C32 C29 115.8(8) . . ?
C31 C32 C29 126.6(9) . . ?
C32 C33 C34 120.2(9) . . ?
C32 C33 H33 119.9 . . ?
C34 C33 H33 119.9 . . ?
N6 C34 C33 121.7(9) . . ?
N6 C34 H34 119.1 . . ?
C33 C34 H34 119.1 . . ?
C39 C35 C36 106.3(10) . . ?
C39 C35 C40 126.3(9) . . ?
C36 C35 C40 127.2(11) . . ?
C39 C35 Rh1 71.9(5) . . ?
C36 C35 Rh1 70.6(6) . . ?
C40 C35 Rh1 126.0(7) . . ?
C37 C36 C35 108.8(10) . . ?
C37 C36 C41 129.1(14) . . ?
C35 C36 C41 122.0(15) . . ?
C37 C36 Rh1 71.1(7) . . ?
C35 C36 Rh1 69.3(5) . . ?
C41 C36 Rh1 124.3(9) . . ?
C36 C37 C38 108.5(10) . . ?
C36 C37 C42 131.0(14) . . ?
C38 C37 C42 120.5(14) . . ?
C36 C37 Rh1 71.9(6) . . ?
C38 C37 Rh1 69.5(5) . . ?
C42 C37 Rh1 122.7(8) . . ?
C39 C38 C43 130.4(12) . . ?
C39 C38 C37 105.6(10) . . ?
C43 C38 C37 123.5(12) . . ?
C39 C38 Rh1 71.8(5) . . ?
C43 C38 Rh1 128.5(10) . . ?
C37 C38 Rh1 69.8(6) . . ?
C38 C39 C35 110.6(9) . . ?
C38 C39 C44 123.6(11) . . ?
C35 C39 C44 125.8(10) . . ?
C38 C39 Rh1 70.0(5) . . ?
C35 C39 Rh1 69.8(5) . . ?
C44 C39 Rh1 125.5(7) . . ?
C35 C40 H40A 109.5 . . ?
C35 C40 H40B 109.5 . . ?
H40A C40 H40B 109.5 . . ?
C35 C40 H40C 109.5 . . ?
H40A C40 H40C 109.5 . . ?
H40B C40 H40C 109.5 . . ?
C36 C41 H41A 109.5 . . ?
C36 C41 H41B 109.5 . . ?
H41A C41 H41B 109.5 . . ?
C36 C41 H41C 109.5 . . ?
H41A C41 H41C 109.5 . . ?
H41B C41 H41C 109.5 . . ?
C37 C42 H42A 109.5 . . ?
C37 C42 H42B 109.5 . . ?
H42A C42 H42B 109.5 . . ?
C37 C42 H42C 109.5 . . ?
H42A C42 H42C 109.5 . . ?
H42B C42 H42C 109.5 . . ?
C38 C43 H43A 109.5 . . ?
C38 C43 H43B 109.5 . . ?
H43A C43 H43B 109.5 . . ?
C38 C43 H43C 109.5 . . ?
H43A C43 H43C 109.5 . . ?
H43B C43 H43C 109.5 . . ?
C39 C44 H44A 109.5 . . ?
C39 C44 H44B 109.5 . . ?
H44A C44 H44B 109.5 . . ?
C39 C44 H44C 109.5 . . ?
H44A C44 H44C 109.5 . . ?
H44B C44 H44C 109.5 . . ?
C49 C45 C46 106.0(10) . . ?
C49 C45 C50 127.2(11) . . ?
C46 C45 C50 126.7(12) . . ?
C49 C45 Rh2 72.2(6) . . ?
C46 C45 Rh2 69.5(5) . . ?
C50 C45 Rh2 125.1(8) . . ?
C47 C46 C45 108.1(10) . . ?
C47 C46 C51 132.4(14) . . ?
C45 C46 C51 119.4(15) . . ?
C47 C46 Rh2 71.1(6) . . ?
C45 C46 Rh2 70.4(5) . . ?
C51 C46 Rh2 126.2(8) . . ?
C48 C47 C46 108.6(10) . . ?
C48 C47 C52 126.3(15) . . ?
C46 C47 C52 125.0(14) . . ?
C48 C47 Rh2 70.8(6) . . ?
C46 C47 Rh2 69.8(6) . . ?
C52 C47 Rh2 125.0(8) . . ?
C47 C48 C49 106.9(12) . . ?
C47 C48 C53 125.7(13) . . ?
C49 C48 C53 126.8(12) . . ?
C47 C48 Rh2 71.6(6) . . ?
C49 C48 Rh2 70.9(5) . . ?
C53 C48 Rh2 129.0(9) . . ?
C45 C49 C48 110.2(10) . . ?
C45 C49 C54 128.5(11) . . ?
C48 C49 C54 121.3(11) . . ?
C45 C49 Rh2 70.7(5) . . ?
C48 C49 Rh2 69.2(5) . . ?
C54 C49 Rh2 124.9(8) . . ?
C45 C50 H50A 109.5 . . ?
C45 C50 H50B 109.5 . . ?
H50A C50 H50B 109.5 . . ?
C45 C50 H50C 109.5 . . ?
H50A C50 H50C 109.5 . . ?
H50B C50 H50C 109.5 . . ?
C46 C51 H51A 109.5 . . ?
C46 C51 H51B 109.5 . . ?
H51A C51 H51B 109.5 . . ?
C46 C51 H51C 109.5 . . ?
H51A C51 H51C 109.5 . . ?
H51B C51 H51C 109.5 . . ?
C47 C52 H52A 109.5 . . ?
C47 C52 H52B 109.5 . . ?
H52A C52 H52B 109.5 . . ?
C47 C52 H52C 109.5 . . ?
H52A C52 H52C 109.5 . . ?
H52B C52 H52C 109.5 . . ?
C48 C53 H53A 109.5 . . ?
C48 C53 H53B 109.5 . . ?
H53A C53 H53B 109.5 . . ?
C48 C53 H53C 109.5 . . ?
H53A C53 H53C 109.5 . . ?
H53B C53 H53C 109.5 . . ?
C49 C54 H54A 109.5 . . ?
C49 C54 H54B 109.5 . . ?
H54A C54 H54B 109.5 . . ?
C49 C54 H54C 109.5 . . ?
H54A C54 H54C 109.5 . . ?
H54B C54 H54C 109.5 . . ?
F2 C55 F1 100(3) . . ?
F2 C55 F3 111(3) . . ?
F1 C55 F3 117(3) . . ?
F2 C55 S1 113(2) . . ?
F1 C55 S1 107(3) . . ?
F3 C55 S1 109(2) . . ?
F4 C56 F4 107.8(10) 3_565 2_665 ?
F4 C56 F4 107.8(10) 3_565 . ?
F4 C56 F4 107.8(10) 2_665 . ?
F4 C56 S2 111.1(9) 3_565 . ?
F4 C56 S2 111.1(9) 2_665 . ?
F4 C56 S2 111.1(9) . . ?

loop_
_geom_bond_atom_site_label_1
_geom_bond_atom_site_label_2
_geom_bond_distance
_geom_bond_site_symmetry_2
_geom_bond_publ_flag
Rh1 N5 2.124(6) . ?
Rh1 C35 2.152(8) . ?
Rh1 C38 2.156(10) . ?
Rh1 C37 2.160(10) . ?
Rh1 C36 2.170(11) . ?
Rh1 N2 2.171(7) . ?
Rh1 N1 2.176(6) . ?
Rh1 C39 2.179(9) . ?
Rh2 N6 2.133(7) 2_665 ?
Rh2 C46 2.147(10) . ?
Rh2 C48 2.155(10) . ?
Rh2 C45 2.160(9) . ?
Rh2 C47 2.166(10) . ?
Rh2 N4 2.174(8) . ?
Rh2 C49 2.179(8) . ?
Rh2 N3 2.194(6) . ?
Ca1 O1 2.297(7) 2_665 ?
Ca1 O1 2.297(7) 3_565 ?
Ca1 O1 2.297(7) . ?
Ca1 O3 2.315(9) . ?
Ca1 O3 2.315(9) 3_565 ?
Ca1 O3 2.315(9) 2_665 ?
S1 O4 1.38(2) . ?
S1 O5 1.419(18) . ?
S1 O3 1.430(10) . ?
S1 C55 1.81(4) . ?
S2 O6 1.437(8) 2_665 ?
S2 O6 1.437(8) . ?
S2 O6 1.437(8) 3_565 ?
S2 C56 1.78(2) . ?
N1 C1 1.323(11) . ?
N1 C14 1.374(12) . ?
N2 C2 1.310(10) . ?
N2 C3 1.406(10) . ?
N3 C2 1.332(11) . ?
N3 C8 1.410(10) . ?
N4 C1 1.329(11) . ?
N4 C9 1.364(14) . ?
N5 C19 1.326(10) . ?
N5 C15 1.345(11) . ?
N6 C34 1.347(12) . ?
N6 C30 1.360(12) . ?
N7 C20 1.319(11) . ?
N7 C21 1.467(10) . ?
N7 H7 0.8800 . ?
O1 C20 1.237(10) . ?
N8 C29 1.364(13) . ?
N8 C28 1.456(12) . ?
N8 H8 0.8800 . ?
O2 C29 1.196(12) . ?
C1 C2 1.430(10) . ?
C3 C4 1.384(12) . ?
C3 C8 1.419(11) . ?
C4 C5 1.401(16) . ?
C4 H4 0.9500 . ?
C5 C6 1.349(17) . ?
C5 H5 0.9500 . ?
C6 C7 1.398(14) . ?
C6 H6 0.9500 . ?
C7 C8 1.385(12) . ?
C7 H7A 0.9500 . ?
C9 C10 1.41(2) . ?
C9 C10' 1.451(18) . ?
C9 C14 1.471(15) . ?
C10 C11 1.37(3) . ?
C10 H10 0.9500 . ?
C11 C12 1.40(3) . ?
C11 H11 0.9500 . ?
C12 C13 1.35(4) . ?
C12 H12 0.9500 . ?
C13 C14 1.47(2) . ?
C13 H13 0.9500 . ?
C10' C11' 1.45(2) . ?
C10' H10' 0.9500 . ?
C11' C12' 1.42(2) . ?
C11' H11' 0.9500 . ?
C12' C13' 1.50(2) . ?
C12' H12' 0.9500 . ?
C13' C14 1.418(17) . ?
C13' H13' 0.9500 . ?
C15 C16 1.383(12) . ?
C15 H15 0.9500 . ?
C16 C17 1.389(12) . ?
C16 H16 0.9500 . ?
C17 C18 1.401(13) . ?
C17 C20 1.508(11) . ?
C18 C19 1.383(11) . ?
C18 H18 0.9500 . ?
C19 H19 0.9500 . ?
C21 C22 1.520(12) . ?
C21 H21A 0.9900 . ?
C21 H21B 0.9900 . ?
C22 C23 1.352(11) . ?
C22 C27 1.382(12) . ?
C23 C24 1.400(13) . ?
C23 H23 0.9500 . ?
C24 C25 1.370(12) . ?
C24 H24 0.9500 . ?
C25 C26 1.360(12) . ?
C25 C28 1.515(12) . ?
C26 C27 1.405(14) . ?
C26 H26 0.9500 . ?
C27 H27 0.9500 . ?
C28 H28A 0.9900 . ?
C28 H28B 0.9900 . ?
C29 C32 1.532(12) . ?
C30 C31 1.351(13) . ?
C30 H30 0.9500 . ?
C31 C32 1.390(13) . ?
C31 H31 0.9500 . ?
C32 C33 1.365(15) . ?
C33 C34 1.377(15) . ?
C33 H33 0.9500 . ?
C34 H34 0.9500 . ?
C35 C39 1.419(15) . ?
C35 C36 1.480(16) . ?
C35 C40 1.495(16) . ?
C36 C37 1.38(2) . ?
C36 C41 1.51(2) . ?
C37 C38 1.500(17) . ?
C37 C42 1.524(19) . ?
C38 C39 1.416(16) . ?
C38 C43 1.46(2) . ?
C39 C44 1.510(15) . ?
C40 H40A 0.9800 . ?
C40 H40B 0.9800 . ?
C40 H40C 0.9800 . ?
C41 H41A 0.9800 . ?
C41 H41B 0.9800 . ?
C41 H41C 0.9800 . ?
C42 H42A 0.9800 . ?
C42 H42B 0.9800 . ?
C42 H42C 0.9800 . ?
C43 H43A 0.9800 . ?
C43 H43B 0.9800 . ?
C43 H43C 0.9800 . ?
C44 H44A 0.9800 . ?
C44 H44B 0.9800 . ?
C44 H44C 0.9800 . ?
C45 C49 1.383(15) . ?
C45 C46 1.478(16) . ?
C45 C50 1.510(19) . ?
C46 C47 1.44(2) . ?
C46 C51 1.49(2) . ?
C47 C48 1.392(18) . ?
C47 C52 1.481(18) . ?
C48 C49 1.480(16) . ?
C48 C53 1.50(2) . ?
C49 C54 1.502(17) . ?
C50 H50A 0.9800 . ?
C50 H50B 0.9800 . ?
C50 H50C 0.9800 . ?
C51 H51A 0.9800 . ?
C51 H51B 0.9800 . ?
C51 H51C 0.9800 . ?
C52 H52A 0.9800 . ?
C52 H52B 0.9800 . ?
C52 H52C 0.9800 . ?
C53 H53A 0.9800 . ?
C53 H53B 0.9800 . ?
C53 H53C 0.9800 . ?
C54 H54A 0.9800 . ?
C54 H54B 0.9800 . ?
C54 H54C 0.9800 . ?
C55 F2 1.27(3) . ?
C55 F1 1.29(2) . ?
C55 F3 1.42(2) . ?
C56 F4 1.326(12) 3_565 ?
C56 F4 1.326(12) 2_665 ?
C56 F4 1.326(12) . ?
C57 O9 1.41(3) . ?

loop_
_geom_hbond_atom_site_label_D
_geom_hbond_atom_site_label_H
_geom_hbond_atom_site_label_A
_geom_hbond_distance_DH
_geom_hbond_distance_HA
_geom_hbond_distance_DA
_geom_hbond_angle_DHA
_geom_hbond_site_symmetry_A
N8 H8 O6 0.88 2.07 2.929(11) 163.9 .

loop_
_geom_torsion_atom_site_label_1
_geom_torsion_atom_site_label_2
_geom_torsion_atom_site_label_3
_geom_torsion_atom_site_label_4
_geom_torsion
_geom_torsion_site_symmetry_1
_geom_torsion_site_symmetry_2
_geom_torsion_site_symmetry_3
_geom_torsion_site_symmetry_4
_geom_torsion_publ_flag
C14 N1 C1 N4 -5.2(10) . . . . ?
Rh1 N1 C1 N4 -177.2(6) . . . . ?
C14 N1 C1 C2 -173.8(8) . . . . ?
Rh1 N1 C1 C2 14.2(8) . . . . ?
C9 N4 C1 N1 4.2(10) . . . . ?
Rh2 N4 C1 N1 -178.8(5) . . . . ?
C9 N4 C1 C2 172.8(8) . . . . ?
Rh2 N4 C1 C2 -10.3(9) . . . . ?
C3 N2 C2 N3 -0.2(9) . . . . ?
Rh1 N2 C2 N3 176.1(5) . . . . ?
C3 N2 C2 C1 172.3(7) . . . . ?
Rh1 N2 C2 C1 -11.5(8) . . . . ?
C8 N3 C2 N2 0.3(9) . . . . ?
Rh2 N3 C2 N2 179.8(5) . . . . ?
C8 N3 C2 C1 -172.1(7) . . . . ?
Rh2 N3 C2 C1 7.3(8) . . . . ?
N1 C1 C2 N2 -2.1(11) . . . . ?
N4 C1 C2 N2 -170.3(7) . . . . ?
N1 C1 C2 N3 170.3(7) . . . . ?
N4 C1 C2 N3 2.1(11) . . . . ?
C2 N2 C3 C4 -175.8(9) . . . . ?
Rh1 N2 C3 C4 10.9(16) . . . . ?
C2 N2 C3 C8 -0.1(8) . . . . ?
Rh1 N2 C3 C8 -173.4(7) . . . . ?
N2 C3 C4 C5 178.1(9) . . . . ?
C8 C3 C4 C5 2.8(12) . . . . ?
C3 C4 C5 C6 -5.2(15) . . . . ?
C4 C5 C6 C7 4.3(17) . . . . ?
C5 C6 C7 C8 -0.8(15) . . . . ?
C6 C7 C8 N3 -176.7(8) . . . . ?
C6 C7 C8 C3 -1.5(13) . . . . ?
C2 N3 C8 C7 175.4(9) . . . . ?
Rh2 N3 C8 C7 -3.6(15) . . . . ?
C2 N3 C8 C3 -0.3(8) . . . . ?
Rh2 N3 C8 C3 -179.4(7) . . . . ?
C4 C3 C8 C7 0.4(12) . . . . ?
N2 C3 C8 C7 -175.9(8) . . . . ?
C4 C3 C8 N3 176.6(7) . . . . ?
N2 C3 C8 N3 0.3(8) . . . . ?
C1 N4 C9 C10 163.6(16) . . . . ?
Rh2 N4 C9 C10 -11(3) . . . . ?
C1 N4 C9 C10' -150.3(10) . . . . ?
Rh2 N4 C9 C10' 35.0(18) . . . . ?
C1 N4 C9 C14 -1.4(11) . . . . ?
Rh2 N4 C9 C14 -176.1(9) . . . . ?
N4 C9 C10 C11 -172(2) . . . . ?
C14 C9 C10 C11 -8(2) . . . . ?
C9 C10 C11 C12 3(4) . . . . ?
C10 C11 C12 C13 10(4) . . . . ?
C11 C12 C13 C14 -15(3) . . . . ?
N4 C9 C10' C11' 146.9(12) . . . . ?
C14 C9 C10' C11' 1.1(6) . . . . ?
C9 C10' C11' C12' 0.9(7) . . . . ?
C10' C11' C12' C13' -2.1(14) . . . . ?
C11' C12' C13' C14 1(2) . . . . ?
C1 N1 C14 C13' 151.6(13) . . . . ?
Rh1 N1 C14 C13' -43(2) . . . . ?
C1 N1 C14 C13 -166.8(14) . . . . ?
Rh1 N1 C14 C13 -1(2) . . . . ?
C1 N1 C14 C9 3.8(10) . . . . ?
Rh1 N1 C14 C9 169.7(9) . . . . ?
C12' C13' C14 N1 -144.6(14) . . . . ?
C12' C13' C14 C9 1(2) . . . . ?
C12 C13 C14 N1 178.8(17) . . . . ?
C12 C13 C14 C9 9(2) . . . . ?
N4 C9 C14 N1 -1.5(12) . . . . ?
C10 C9 C14 N1 -169.4(12) . . . . ?
C10' C9 C14 N1 150.4(9) . . . . ?
N4 C9 C14 C13' -153.8(12) . . . . ?
C10' C9 C14 C13' -1.8(13) . . . . ?
N4 C9 C14 C13 170.6(12) . . . . ?
C10 C9 C14 C13 2.8(17) . . . . ?
C19 N5 C15 C16 -0.4(11) . . . . ?
Rh1 N5 C15 C16 -178.5(6) . . . . ?
N5 C15 C16 C17 0.8(12) . . . . ?
C15 C16 C17 C18 -1.5(11) . . . . ?
C15 C16 C17 C20 -174.8(7) . . . . ?
C16 C17 C18 C19 1.7(11) . . . . ?
C20 C17 C18 C19 175.2(7) . . . . ?
C15 N5 C19 C18 0.7(11) . . . . ?
Rh1 N5 C19 C18 178.7(6) . . . . ?
C17 C18 C19 N5 -1.4(12) . . . . ?
Ca1 O1 C20 N7 43(4) . . . . ?
Ca1 O1 C20 C17 -138(3) . . . . ?
C21 N7 C20 O1 5.1(14) . . . . ?
C21 N7 C20 C17 -173.4(8) . . . . ?
C16 C17 C20 O1 30.7(11) . . . . ?
C18 C17 C20 O1 -142.6(8) . . . . ?
C16 C17 C20 N7 -150.7(8) . . . . ?
C18 C17 C20 N7 36.0(11) . . . . ?
C20 N7 C21 C22 96.2(10) . . . . ?
N7 C21 C22 C23 125.0(8) . . . . ?
N7 C21 C22 C27 -56.9(11) . . . . ?
C27 C22 C23 C24 -0.1(12) . . . . ?
C21 C22 C23 C24 178.0(7) . . . . ?
C22 C23 C24 C25 1.6(13) . . . . ?
C23 C24 C25 C26 -2.0(13) . . . . ?
C23 C24 C25 C28 178.1(8) . . . . ?
C24 C25 C26 C27 1.1(14) . . . . ?
C28 C25 C26 C27 -179.0(9) . . . . ?
C23 C22 C27 C26 -0.8(14) . . . . ?
C21 C22 C27 C26 -179.0(9) . . . . ?
C25 C26 C27 C22 0.3(16) . . . . ?
C29 N8 C28 C25 -76.4(10) . . . . ?
C26 C25 C28 N8 -33.5(12) . . . . ?
C24 C25 C28 N8 146.4(8) . . . . ?
C28 N8 C29 O2 -1.7(14) . . . . ?
C28 N8 C29 C32 177.3(8) . . . . ?
C34 N6 C30 C31 -1.6(12) . . . . ?
Rh2 N6 C30 C31 -175.1(6) 3_565 . . . ?
N6 C30 C31 C32 2.8(13) . . . . ?
C30 C31 C32 C33 -2.6(13) . . . . ?
C30 C31 C32 C29 178.3(8) . . . . ?
O2 C29 C32 C33 15.8(13) . . . . ?
N8 C29 C32 C33 -163.3(8) . . . . ?
O2 C29 C32 C31 -165.1(9) . . . . ?
N8 C29 C32 C31 15.8(13) . . . . ?
C31 C32 C33 C34 1.4(13) . . . . ?
C29 C32 C33 C34 -179.4(8) . . . . ?
C30 N6 C34 C33 0.4(13) . . . . ?
Rh2 N6 C34 C33 174.1(7) 3_565 . . . ?
C32 C33 C34 N6 -0.4(14) . . . . ?
C39 C35 C36 C37 -3.3(11) . . . . ?
C40 C35 C36 C37 -178.7(9) . . . . ?
Rh1 C35 C36 C37 60.3(8) . . . . ?
C39 C35 C36 C41 178.2(10) . . . . ?
C40 C35 C36 C41 2.7(16) . . . . ?
Rh1 C35 C36 C41 -118.3(11) . . . . ?
C39 C35 C36 Rh1 -63.6(6) . . . . ?
C40 C35 C36 Rh1 121.0(10) . . . . ?
C35 C36 C37 C38 0.9(12) . . . . ?
C41 C36 C37 C38 179.3(11) . . . . ?
Rh1 C36 C37 C38 60.1(7) . . . . ?
C35 C36 C37 C42 -177.1(11) . . . . ?
C41 C36 C37 C42 1(2) . . . . ?
Rh1 C36 C37 C42 -117.9(13) . . . . ?
C35 C36 C37 Rh1 -59.2(7) . . . . ?
C41 C36 C37 Rh1 119.2(13) . . . . ?
C36 C37 C38 C39 1.8(12) . . . . ?
C42 C37 C38 C39 -179.9(10) . . . . ?
Rh1 C37 C38 C39 63.4(6) . . . . ?
C36 C37 C38 C43 174.9(12) . . . . ?
C42 C37 C38 C43 -6.8(18) . . . . ?
Rh1 C37 C38 C43 -123.5(13) . . . . ?
C36 C37 C38 Rh1 -61.6(8) . . . . ?
C42 C37 C38 Rh1 116.7(10) . . . . ?
C43 C38 C39 C35 -176.4(13) . . . . ?
C37 C38 C39 C35 -4.0(11) . . . . ?
Rh1 C38 C39 C35 58.1(7) . . . . ?
C43 C38 C39 C44 5.5(19) . . . . ?
C37 C38 C39 C44 178.0(9) . . . . ?
Rh1 C38 C39 C44 -120.0(9) . . . . ?
C43 C38 C39 Rh1 125.5(14) . . . . ?
C37 C38 C39 Rh1 -62.1(6) . . . . ?
C36 C35 C39 C38 4.5(10) . . . . ?
C40 C35 C39 C38 -180.0(9) . . . . ?
Rh1 C35 C39 C38 -58.2(7) . . . . ?
C36 C35 C39 C44 -177.5(9) . . . . ?
C40 C35 C39 C44 -1.9(15) . . . . ?
Rh1 C35 C39 C44 119.8(10) . . . . ?
C36 C35 C39 Rh1 62.7(6) . . . . ?
C40 C35 C39 Rh1 -121.8(9) . . . . ?
C49 C45 C46 C47 -1.9(10) . . . . ?
C50 C45 C46 C47 -179.3(10) . . . . ?
Rh2 C45 C46 C47 61.5(6) . . . . ?
C49 C45 C46 C51 175.4(10) . . . . ?
C50 C45 C46 C51 -2.0(16) . . . . ?
Rh2 C45 C46 C51 -121.2(10) . . . . ?
C49 C45 C46 Rh2 -63.4(6) . . . . ?
C50 C45 C46 Rh2 119.2(10) . . . . ?
C45 C46 C47 C48 -0.7(11) . . . . ?
C51 C46 C47 C48 -177.4(11) . . . . ?
Rh2 C46 C47 C48 60.4(7) . . . . ?
C45 C46 C47 C52 179.7(10) . . . . ?
C51 C46 C47 C52 3.0(18) . . . . ?
Rh2 C46 C47 C52 -119.2(11) . . . . ?
C45 C46 C47 Rh2 -61.0(6) . . . . ?
C51 C46 C47 Rh2 122.2(12) . . . . ?
C46 C47 C48 C49 2.8(11) . . . . ?
C52 C47 C48 C49 -177.6(10) . . . . ?
Rh2 C47 C48 C49 62.5(7) . . . . ?
C46 C47 C48 C53 174.9(10) . . . . ?
C52 C47 C48 C53 -5.5(18) . . . . ?
Rh2 C47 C48 C53 -125.3(12) . . . . ?
C46 C47 C48 Rh2 -59.7(7) . . . . ?
C52 C47 C48 Rh2 119.9(11) . . . . ?
C46 C45 C49 C48 3.6(10) . . . . ?
C50 C45 C49 C48 -179.0(10) . . . . ?
Rh2 C45 C49 C48 -58.0(7) . . . . ?
C46 C45 C49 C54 -178.7(10) . . . . ?
C50 C45 C49 C54 -1.3(17) . . . . ?
Rh2 C45 C49 C54 119.7(11) . . . . ?
C46 C45 C49 Rh2 61.6(6) . . . . ?
C50 C45 C49 Rh2 -121.0(11) . . . . ?
C47 C48 C49 C45 -4.1(11) . . . . ?
C53 C48 C49 C45 -176.2(11) . . . . ?
Rh2 C48 C49 C45 58.9(7) . . . . ?
C47 C48 C49 C54 178.0(10) . . . . ?
C53 C48 C49 C54 6.0(17) . . . . ?
Rh2 C48 C49 C54 -119.0(10) . . . . ?
C47 C48 C49 Rh2 -63.0(7) . . . . ?
C53 C48 C49 Rh2 125.0(12) . . . . ?
O4 S1 C55 F2 -175(3) . . . . ?
O5 S1 C55 F2 -63(3) . . . . ?
O3 S1 C55 F2 61(3) . . . . ?
O4 S1 C55 F1 77(3) . . . . ?
O5 S1 C55 F1 -172(2) . . . . ?
O3 S1 C55 F1 -48(3) . . . . ?
O4 S1 C55 F3 -51(3) . . . . ?
O5 S1 C55 F3 61(3) . . . . ?
O3 S1 C55 F3 -175(2) . . . . ?
O6 S2 C56 F4 66.3(6) 2_665 . . 3_565 ?
O6 S2 C56 F4 -173.7(6) . . . 3_565 ?
O6 S2 C56 F4 -53.7(6) 3_565 . . 3_565 ?
O6 S2 C56 F4 -53.7(6) 2_665 . . 2_665 ?
O6 S2 C56 F4 66.3(6) . . . 2_665 ?
O6 S2 C56 F4 -173.7(6) 3_565 . . 2_665 ?
O6 S2 C56 F4 -173.7(6) 2_665 . . . ?
O6 S2 C56 F4 -53.7(6) . . . . ?
O6 S2 C56 F4 66.3(6) 3_565 . . . ?
